data_7013670
loop_
_publ_author_name
'Ma, Haiyan'
'Spaniol, Thomas P.'
'Okuda, Jun'

_publ_section_title
;
 Rare earth metal complexes supported by 1,\w-dithiaalkanediyl-bridged
 bis(phenolato) ligands: synthesis, characterization and ring-opening
 polymerization catalysis of l-lactide
;
_journal_coden_ASTM DTARAF
_journal_issue 24
_journal_name_full 'Dalton Transactions'
_journal_page_first 4770
_journal_page_last 4780
_journal_paper_doi 10.1039/b311604b
_journal_year 2003
_chemical_formula_sum 'C39 H68 N O3 S2 Si2 Y'
_chemical_formula_weight 808.15
_space_group_IT_number 14
_symmetry_cell_setting monoclinic
_symmetry_space_group_name_Hall '-P 2ybc'
_symmetry_space_group_name_H-M 'P 1 21/c 1'
_atom_sites_solution_hydrogens geom
_atom_sites_solution_primary direct
_atom_sites_solution_secondary difmap
_audit_creation_method SHELXL-97
_cell_angle_alpha 90.00
_cell_angle_beta 98.230(10)
_cell_angle_gamma 90.00
_cell_formula_units_Z 4
_cell_length_a 14.021(3)
_cell_length_b 15.195(4)
_cell_length_c 22.294(3)
_cell_measurement_reflns_used 25
_cell_measurement_temperature 293(2)
_cell_measurement_theta_max 11.2
_cell_measurement_theta_min 8.2
_cell_volume 4700.8(17)
_computing_cell_refinement 'CAD4 Express (Enraf Nonius, 1994)'
_computing_data_collection 'CAD4 Express (Enraf Nonius, 1994)'
_computing_data_reduction 'XCAD4 (Harms & Wocadlo, 1995)'
_computing_molecular_graphics 'Ortep-3 for Windows (Farrugia, 1997)'
_computing_structure_refinement 'SHELXL-97 (Sheldrick, 1997)'
_computing_structure_solution 'SHELXS-86 (Sheldrick, 1986)'
_diffrn_ambient_temperature 293(2)
_diffrn_measured_fraction_theta_full 0.996
_diffrn_measured_fraction_theta_max 0.996
_diffrn_measurement_device '\k-geometry diffractometer'
_diffrn_measurement_device_type 'CAD4 (Enraf nonius)'
_diffrn_measurement_method 'non-profiled omega/2theta scans'
_diffrn_radiation_monochromator graphite
_diffrn_radiation_source 'fine-focus sealed tube'
_diffrn_radiation_type MoK\a
_diffrn_radiation_wavelength 0.71073
_diffrn_reflns_av_R_equivalents 0.0709
_diffrn_reflns_av_sigmaI/netI 0.2343
_diffrn_reflns_limit_h_max 7
_diffrn_reflns_limit_h_min -16
_diffrn_reflns_limit_k_max 18
_diffrn_reflns_limit_k_min 0
_diffrn_reflns_limit_l_max 26
_diffrn_reflns_limit_l_min -26
_diffrn_reflns_number 11999
_diffrn_reflns_theta_full 24.97
_diffrn_reflns_theta_max 24.97
_diffrn_reflns_theta_min 3.06
_diffrn_standards_decay_% 14
_diffrn_standards_interval_count 178
_diffrn_standards_interval_time 59
_diffrn_standards_number 3
_exptl_absorpt_coefficient_mu 1.412
_exptl_absorpt_correction_T_max 0.6378
_exptl_absorpt_correction_T_min 0.4846
_exptl_absorpt_correction_type psi-scan
_exptl_absorpt_process_details 'semi-empirical, psi-scan'
_exptl_crystal_colour colourless
_exptl_crystal_density_diffrn 1.142
_exptl_crystal_density_method 'not measured'
_exptl_crystal_description prism
_exptl_crystal_F_000 1728
_exptl_crystal_size_max 0.60
_exptl_crystal_size_mid 0.40
_exptl_crystal_size_min 0.35
_refine_diff_density_max 0.256
_refine_diff_density_min -0.231
_refine_diff_density_rms 0.055
_refine_ls_extinction_method none
_refine_ls_goodness_of_fit_ref 0.942
_refine_ls_hydrogen_treatment mixed
_refine_ls_matrix_type full
_refine_ls_number_parameters 557
_refine_ls_number_reflns 8220
_refine_ls_number_restraints 0
_refine_ls_restrained_S_all 0.942
_refine_ls_R_factor_all 0.2478
_refine_ls_R_factor_gt 0.0714
_refine_ls_shift/su_max 0.000
_refine_ls_shift/su_mean 0.000
_refine_ls_structure_factor_coef Fsqd
_refine_ls_weighting_details 'calc w=1/[\s^2^(Fo^2^)+(0.0482P)^2^+0.0000P] where P=(Fo^2^+2Fc^2^)/3'
_refine_ls_weighting_scheme calc
_refine_ls_wR_factor_gt 0.1065
_refine_ls_wR_factor_ref 0.1470
_reflns_number_gt 2938
_reflns_number_total 8220
_reflns_threshold_expression >2sigma(I)
_cod_data_source_file b311604b.txt
_cod_data_source_block hm2
_cod_depositor_comments
;
The following automatic conversions were performed:
'_exptl_absorpt_correction_type' value 'psi scan' changed to 'psi-scan'
according to '/home/saulius/struct/CIF-dictionaries/cif_core.dic'
dictionary named 'cif_core.dic' version 2.4.1 from 2010-06-29.

Automatic conversion script
Id: cif_fix_enum 1527 2010-12-29 10:47:43Z saulius 
;
_cod_original_sg_symbol_H-M 'P 21/C'
_cod_database_code 7013670
_diffrn_standards_corr_method 'STDANAL linear fit'
_diffrn_standards_corr_fact_max 1.168
_diffrn_standards_corr_fact_min 1.006

loop_
_symmetry_equiv_pos_as_xyz
'x, y, z'
'-x, y+1/2, -z+1/2'
'-x, -y, -z'
'x, -y-1/2, z-1/2'

loop_
_atom_site_label
_atom_site_type_symbol
_atom_site_fract_x
_atom_site_fract_y
_atom_site_fract_z
_atom_site_U_iso_or_equiv
_atom_site_adp_type
_atom_site_occupancy
_atom_site_symmetry_multiplicity
_atom_site_calc_flag
_atom_site_refinement_flags
_atom_site_disorder_assembly
_atom_site_disorder_group
Y Y 0.25363(5) 0.01298(4) 0.24239(3) 0.0620(3) Uani 1 1 d . . .
Si1 Si 0.21754(18) 0.01303(17) 0.38716(10) 0.0924(8) Uani 1 1 d . . .
Si2 Si 0.3807(2) 0.12690(18) 0.35314(12) 0.1074(10) Uani 1 1 d . . .
S1 S 0.27896(16) -0.16832(12) 0.28897(8) 0.0760(6) Uani 1 1 d . . .
S2 S 0.45421(14) -0.03948(12) 0.23012(8) 0.0740(6) Uani 1 1 d . . .
O1 O 0.1592(3) -0.0812(3) 0.19223(19) 0.0662(14) Uani 1 1 d . . .
O2 O 0.3115(4) 0.0883(3) 0.17540(19) 0.0660(13) Uani 1 1 d . . .
O3 O 0.1208(4) 0.1122(3) 0.2279(3) 0.0858(16) Uani 1 1 d . . .
N N 0.2873(4) 0.0561(4) 0.3392(2) 0.0704(17) Uani 1 1 d . . .
C1 C 0.1591(5) -0.1669(5) 0.1822(3) 0.0563(19) Uani 1 1 d . . .
C2 C 0.2122(5) -0.2206(5) 0.2253(3) 0.061(2) Uani 1 1 d . . .
C3 C 0.2166(6) -0.3115(6) 0.2182(4) 0.077(3) Uani 1 1 d . . .
H3 H 0.248(4) -0.339(3) 0.250(2) 0.05(2) Uiso 1 1 d . . .
C4 C 0.1712(6) -0.3517(5) 0.1677(4) 0.071(2) Uani 1 1 d . A .
C5 C 0.1184(6) -0.2988(6) 0.1252(4) 0.073(2) Uani 1 1 d . . .
H5 H 0.088(4) -0.322(3) 0.088(2) 0.041(18) Uiso 1 1 d . . .
C6 C 0.1107(5) -0.2086(5) 0.1295(3) 0.061(2) Uani 1 1 d . . .
C7 C 0.1846(9) -0.4512(6) 0.1584(5) 0.095(3) Uani 1 1 d . . .
C8A C 0.133(7) -0.495(3) 0.206(3) 0.28(5) Uani 0.50 1 d P A 1
H8A1 H 0.1637 -0.4782 0.2457 0.423 Uiso 0.50 1 calc PR A 1
H8A2 H 0.1369 -0.5580 0.2019 0.423 Uiso 0.50 1 calc PR A 1
H8A3 H 0.0670 -0.4773 0.2006 0.423 Uiso 0.50 1 calc PR A 1
C9A C 0.290(3) -0.470(3) 0.171(3) 0.19(3) Uani 0.50 1 d P A 1
H9A1 H 0.3180 -0.4377 0.2067 0.290 Uiso 0.50 1 calc PR A 1
H9A2 H 0.3208 -0.4519 0.1373 0.290 Uiso 0.50 1 calc PR A 1
H9A3 H 0.3004 -0.5317 0.1782 0.290 Uiso 0.50 1 calc PR A 1
C10A C 0.141(3) -0.488(2) 0.0988(12) 0.117(12) Uani 0.50 1 d P A 1
H10A H 0.1490 -0.5506 0.0990 0.175 Uiso 0.50 1 calc PR A 1
H10B H 0.1721 -0.4627 0.0672 0.175 Uiso 0.50 1 calc PR A 1
H10C H 0.0734 -0.4738 0.0917 0.175 Uiso 0.50 1 calc PR A 1
C8B C 0.196(4) -0.505(3) 0.2113(16) 0.16(2) Uani 0.50 1 d P A 2
H8B1 H 0.1902 -0.5656 0.1998 0.246 Uiso 0.50 1 calc PR A 2
H8B2 H 0.1462 -0.4904 0.2354 0.246 Uiso 0.50 1 calc PR A 2
H8B3 H 0.2577 -0.4942 0.2345 0.246 Uiso 0.50 1 calc PR A 2
C9B C 0.271(4) -0.463(3) 0.124(2) 0.19(3) Uani 0.50 1 d P A 2
H9B1 H 0.2876 -0.5240 0.1227 0.289 Uiso 0.50 1 calc PR A 2
H9B2 H 0.3255 -0.4307 0.1445 0.289 Uiso 0.50 1 calc PR A 2
H9B3 H 0.2553 -0.4407 0.0835 0.289 Uiso 0.50 1 calc PR A 2
C10B C 0.102(4) -0.486(3) 0.123(4) 0.32(5) Uani 0.50 1 d P A 2
H10D H 0.1139 -0.5454 0.1116 0.473 Uiso 0.50 1 calc PR A 2
H10E H 0.0859 -0.4509 0.0869 0.473 Uiso 0.50 1 calc PR A 2
H10F H 0.0487 -0.4850 0.1457 0.473 Uiso 0.50 1 calc PR A 2
C11 C 0.0524(6) -0.1529(5) 0.0800(3) 0.075(2) Uani 1 1 d . . .
C12 C -0.0355(5) -0.1144(6) 0.1053(4) 0.114(3) Uani 1 1 d . . .
H12A H -0.0145 -0.0870 0.1438 0.171 Uiso 1 1 calc R . .
H12B H -0.0801 -0.1607 0.1105 0.171 Uiso 1 1 calc R . .
H12C H -0.0665 -0.0714 0.0776 0.171 Uiso 1 1 calc R . .
C13 C 0.1129(5) -0.0792(5) 0.0590(3) 0.092(3) Uani 1 1 d . . .
H13A H 0.1311 -0.0390 0.0919 0.138 Uiso 1 1 calc R . .
H13B H 0.0761 -0.0485 0.0258 0.138 Uiso 1 1 calc R . .
H13C H 0.1698 -0.1035 0.0460 0.138 Uiso 1 1 calc R . .
C14 C 0.0147(6) -0.2089(6) 0.0241(4) 0.121(3) Uani 1 1 d . . .
H14A H -0.0110 -0.1710 -0.0087 0.181 Uiso 1 1 calc R . .
H14B H -0.0349 -0.2477 0.0337 0.181 Uiso 1 1 calc R . .
H14C H 0.0667 -0.2430 0.0123 0.181 Uiso 1 1 calc R . .
C15 C 0.4011(7) -0.2114(7) 0.2894(5) 0.093(3) Uani 1 1 d . . .
H15A H 0.442(5) -0.180(4) 0.319(3) 0.08(3) Uiso 1 1 d . . .
H15B H 0.396(4) -0.264(4) 0.309(3) 0.06(2) Uiso 1 1 d . . .
C16 C 0.4371(8) -0.2196(6) 0.2290(5) 0.086(3) Uani 1 1 d . . .
H16A H 0.403(4) -0.275(4) 0.201(3) 0.08(2) Uiso 1 1 d . . .
H16B H 0.493(5) -0.230(5) 0.242(4) 0.09(3) Uiso 1 1 d . . .
C17 C 0.4199(7) -0.1405(5) 0.1876(4) 0.078(3) Uani 1 1 d . . .
H17A H 0.362(4) -0.115(3) 0.168(2) 0.04(2) Uiso 1 1 d . . .
H17B H 0.457(4) -0.148(3) 0.150(2) 0.061(19) Uiso 1 1 d . . .
C18 C 0.4681(6) 0.0356(4) 0.1702(3) 0.065(2) Uani 1 1 d . . .
C19 C 0.3926(5) 0.0936(5) 0.1523(3) 0.0538(19) Uani 1 1 d . . .
C20 C 0.4088(5) 0.1578(5) 0.1089(3) 0.0530(18) Uani 1 1 d . . .
C21 C 0.4926(7) 0.1523(6) 0.0839(3) 0.067(2) Uani 1 1 d . . .
H21 H 0.499(3) 0.193(3) 0.056(2) 0.021(16) Uiso 1 1 d . . .
C22 C 0.5648(6) 0.0906(6) 0.0978(4) 0.068(2) Uani 1 1 d . B .
C23 C 0.5510(6) 0.0339(6) 0.1437(4) 0.068(2) Uani 1 1 d . . .
H23 H 0.590(5) -0.012(4) 0.153(3) 0.08(3) Uiso 1 1 d . . .
C24 C 0.6522(7) 0.0882(7) 0.0645(4) 0.085(3) Uani 1 1 d . . .
C25A C 0.722(2) 0.018(3) 0.0923(16) 0.138(10) Uani 0.50 1 d P B 1
H25A H 0.7841 0.0281 0.0802 0.208 Uiso 0.50 1 calc PR B 1
H25B H 0.6986 -0.0388 0.0787 0.208 Uiso 0.50 1 calc PR B 1
H25C H 0.7273 0.0210 0.1357 0.208 Uiso 0.50 1 calc PR B 1
C26A C 0.705(2) 0.1709(17) 0.0708(14) 0.091(9) Uani 0.50 1 d P B 1
H26A H 0.6617 0.2190 0.0605 0.137 Uiso 0.50 1 calc PR B 1
H26B H 0.7534 0.1707 0.0441 0.137 Uiso 0.50 1 calc PR B 1
H26C H 0.7361 0.1773 0.1119 0.137 Uiso 0.50 1 calc PR B 1
C27A C 0.6200(18) 0.063(2) 0.0001(11) 0.102(10) Uani 0.50 1 d P B 1
H27A H 0.6748 0.0464 -0.0185 0.153 Uiso 0.50 1 calc PR B 1
H27B H 0.5886 0.1126 -0.0212 0.153 Uiso 0.50 1 calc PR B 1
H27C H 0.5757 0.0149 -0.0014 0.153 Uiso 0.50 1 calc PR B 1
C25B C 0.743(2) 0.109(4) 0.105(2) 0.23(3) Uani 0.50 1 d P B 2
H25D H 0.7571 0.0623 0.1340 0.345 Uiso 0.50 1 calc PR B 2
H25E H 0.7358 0.1632 0.1255 0.345 Uiso 0.50 1 calc PR B 2
H25F H 0.7946 0.1139 0.0811 0.345 Uiso 0.50 1 calc PR B 2
C26B C 0.642(3) 0.152(4) 0.008(2) 0.28(3) Uani 0.50 1 d P B 2
H26D H 0.6764 0.2062 0.0193 0.425 Uiso 0.50 1 calc PR B 2
H26E H 0.5756 0.1652 -0.0050 0.425 Uiso 0.50 1 calc PR B 2
H26F H 0.6695 0.1250 -0.0245 0.425 Uiso 0.50 1 calc PR B 2
C27B C 0.668(3) -0.004(2) 0.042(3) 0.19(2) Uani 0.50 1 d P B 2
H27D H 0.7160 -0.0023 0.0155 0.289 Uiso 0.50 1 calc PR B 2
H27E H 0.6084 -0.0255 0.0202 0.289 Uiso 0.50 1 calc PR B 2
H27F H 0.6885 -0.0414 0.0758 0.289 Uiso 0.50 1 calc PR B 2
C28 C 0.3322(6) 0.2308(5) 0.0912(3) 0.074(2) Uani 1 1 d . . .
C29 C 0.3084(5) 0.2771(5) 0.1472(3) 0.093(3) Uani 1 1 d . . .
H29A H 0.3624 0.3121 0.1644 0.140 Uiso 1 1 calc R . .
H29B H 0.2943 0.2342 0.1763 0.140 Uiso 1 1 calc R . .
H29C H 0.2533 0.3143 0.1365 0.140 Uiso 1 1 calc R . .
C30 C 0.2429(6) 0.1886(5) 0.0558(3) 0.109(3) Uani 1 1 d . . .
H30A H 0.2201 0.1426 0.0796 0.163 Uiso 1 1 calc R . .
H30B H 0.2588 0.1642 0.0187 0.163 Uiso 1 1 calc R . .
H30C H 0.1935 0.2322 0.0466 0.163 Uiso 1 1 calc R . .
C31 C 0.3685(6) 0.3014(5) 0.0514(4) 0.111(3) Uani 1 1 d . . .
H31A H 0.3200 0.3459 0.0424 0.166 Uiso 1 1 calc R . .
H31B H 0.3821 0.2752 0.0144 0.166 Uiso 1 1 calc R . .
H31C H 0.4261 0.3274 0.0724 0.166 Uiso 1 1 calc R . .
C32 C 0.1533(7) 0.0954(6) 0.4284(4) 0.147(4) Uani 1 1 d . . .
H32A H 0.1992 0.1274 0.4562 0.220 Uiso 1 1 calc R . .
H32B H 0.1087 0.0657 0.4503 0.220 Uiso 1 1 calc R . .
H32C H 0.1189 0.1355 0.3999 0.220 Uiso 1 1 calc R . .
C33 C 0.2796(7) -0.0659(6) 0.4419(4) 0.159(4) Uani 1 1 d . . .
H33A H 0.3330 -0.0914 0.4256 0.239 Uiso 1 1 calc R . .
H33B H 0.2355 -0.1115 0.4495 0.239 Uiso 1 1 calc R . .
H33C H 0.3026 -0.0360 0.4791 0.239 Uiso 1 1 calc R . .
C34 C 0.3463(7) 0.2422(5) 0.3693(4) 0.151(4) Uani 1 1 d . . .
H34A H 0.3177 0.2699 0.3323 0.227 Uiso 1 1 calc R . .
H34B H 0.4027 0.2744 0.3862 0.227 Uiso 1 1 calc R . .
H34C H 0.3008 0.2417 0.3976 0.227 Uiso 1 1 calc R . .
C35 C 0.4766(6) 0.0899(8) 0.4124(4) 0.173(5) Uani 1 1 d . . .
H35A H 0.4515 0.0846 0.4501 0.259 Uiso 1 1 calc R . .
H35B H 0.5282 0.1319 0.4167 0.259 Uiso 1 1 calc R . .
H35C H 0.5003 0.0337 0.4014 0.259 Uiso 1 1 calc R . .
C36 C 0.1030(9) 0.1862(8) 0.2622(5) 0.173(5) Uani 1 1 d . . .
H36A H 0.1630 0.2168 0.2754 0.207 Uiso 1 1 calc R . .
H36B H 0.0762 0.1678 0.2979 0.207 Uiso 1 1 calc R . .
C37 C 0.0382(9) 0.2431(7) 0.2273(7) 0.155(5) Uani 1 1 d . . .
H37A H 0.0703 0.2976 0.2195 0.186 Uiso 1 1 calc R . .
H37B H -0.0154 0.2568 0.2488 0.186 Uiso 1 1 calc R . .
C38 C 0.0046(9) 0.1993(9) 0.1718(6) 0.183(6) Uani 1 1 d . . .
H38A H 0.0208 0.2331 0.1377 0.219 Uiso 1 1 calc R . .
H38B H -0.0648 0.1921 0.1671 0.219 Uiso 1 1 calc R . .
C39 C 0.0519(8) 0.1143(7) 0.1746(5) 0.155(5) Uani 1 1 d . . .
H39A H 0.0049 0.0678 0.1758 0.186 Uiso 1 1 calc R . .
H39B H 0.0835 0.1058 0.1391 0.186 Uiso 1 1 calc R . .
H1 H 0.127(3) -0.047(2) 0.3568(16) 0.026(12) Uiso 1 1 d . . .
H2 H 0.420(4) 0.131(4) 0.298(3) 0.11(2) Uiso 1 1 d . . .

loop_
_atom_site_aniso_label
_atom_site_aniso_U_11
_atom_site_aniso_U_22
_atom_site_aniso_U_33
_atom_site_aniso_U_23
_atom_site_aniso_U_13
_atom_site_aniso_U_12
Y 0.0676(5) 0.0579(4) 0.0620(5) 0.0023(4) 0.0145(4) 0.0095(5)
Si1 0.101(2) 0.0961(18) 0.0841(16) -0.0085(15) 0.0272(15) 0.0037(17)
Si2 0.115(2) 0.114(2) 0.099(2) -0.0301(17) 0.0361(19) -0.027(2)
S1 0.0965(18) 0.0675(14) 0.0613(12) 0.0107(11) 0.0016(12) 0.0124(13)
S2 0.0736(15) 0.0727(14) 0.0742(13) 0.0062(11) 0.0055(11) 0.0145(11)
O1 0.068(4) 0.053(3) 0.075(3) 0.011(2) 0.001(3) 0.006(3)
O2 0.060(3) 0.061(3) 0.080(3) 0.010(2) 0.019(3) 0.014(3)
O3 0.077(4) 0.083(4) 0.099(4) 0.002(3) 0.017(4) 0.025(3)
N 0.076(4) 0.073(4) 0.065(4) -0.003(3) 0.019(3) -0.003(4)
C1 0.054(5) 0.050(5) 0.069(5) 0.012(5) 0.023(4) 0.007(4)
C2 0.076(6) 0.045(5) 0.065(5) 0.005(4) 0.020(4) 0.006(4)
C3 0.081(7) 0.077(7) 0.070(7) 0.021(6) 0.005(5) 0.021(5)
C4 0.072(6) 0.059(6) 0.083(6) -0.002(5) 0.015(5) 0.002(5)
C5 0.068(6) 0.079(7) 0.068(6) -0.008(6) -0.005(5) -0.006(5)
C6 0.048(5) 0.065(6) 0.069(5) 0.005(5) 0.007(4) -0.007(4)
C7 0.104(9) 0.060(6) 0.115(9) -0.009(7) -0.001(8) 0.017(6)
C8A 0.48(12) 0.027(19) 0.39(7) 0.00(3) 0.26(7) -0.05(4)
C9A 0.10(3) 0.08(3) 0.38(8) -0.09(4) -0.01(4) 0.06(2)
C10A 0.13(3) 0.10(2) 0.108(16) -0.029(15) -0.002(16) 0.04(2)
C8B 0.32(8) 0.08(2) 0.11(2) 0.011(16) 0.06(3) 0.05(3)
C9B 0.27(8) 0.067(17) 0.29(5) -0.03(3) 0.21(6) 0.01(3)
C10B 0.14(4) 0.08(3) 0.68(13) -0.18(5) -0.07(6) 0.07(3)
C11 0.063(6) 0.079(6) 0.078(6) 0.015(5) -0.008(5) -0.005(5)
C12 0.050(6) 0.134(8) 0.157(8) 0.043(7) 0.010(6) 0.021(6)
C13 0.101(7) 0.096(6) 0.077(5) 0.028(5) 0.009(5) -0.008(6)
C14 0.107(8) 0.131(8) 0.109(7) 0.008(6) -0.034(6) -0.026(6)
C15 0.097(9) 0.072(7) 0.099(9) 0.027(7) -0.027(7) -0.002(6)
C16 0.075(8) 0.069(7) 0.109(9) 0.007(6) -0.010(7) 0.025(6)
C17 0.091(8) 0.076(6) 0.069(6) 0.003(5) 0.016(6) 0.027(6)
C18 0.069(6) 0.063(5) 0.066(5) 0.003(4) 0.024(4) 0.007(5)
C19 0.046(5) 0.060(5) 0.056(5) -0.009(4) 0.009(4) 0.007(4)
C20 0.055(5) 0.061(5) 0.041(4) -0.002(4) 0.001(4) -0.014(4)
C21 0.085(8) 0.071(6) 0.047(5) 0.000(5) 0.016(5) -0.016(6)
C22 0.063(6) 0.072(6) 0.070(6) -0.020(5) 0.008(5) 0.001(5)
C23 0.068(7) 0.060(6) 0.077(6) -0.016(5) 0.013(5) 0.015(5)
C24 0.060(7) 0.111(8) 0.092(7) -0.022(7) 0.033(6) -0.006(7)
C25A 0.09(2) 0.18(3) 0.15(3) -0.02(3) 0.057(19) 0.02(2)
C26A 0.054(19) 0.096(17) 0.13(2) -0.061(14) 0.044(16) -0.048(14)
C27A 0.103(19) 0.13(2) 0.085(16) -0.058(17) 0.061(15) -0.07(2)
C25B 0.06(2) 0.37(8) 0.26(6) -0.17(5) 0.03(3) -0.05(4)
C26B 0.14(3) 0.50(8) 0.23(4) 0.22(5) 0.13(3) 0.08(4)
C27B 0.22(5) 0.12(2) 0.28(5) -0.09(3) 0.20(4) -0.03(3)
C28 0.074(6) 0.079(6) 0.071(5) 0.017(5) 0.010(5) 0.003(5)
C29 0.098(7) 0.069(5) 0.113(7) 0.005(5) 0.017(6) 0.026(5)
C30 0.091(7) 0.119(7) 0.104(7) 0.016(6) -0.031(6) 0.002(6)
C31 0.110(7) 0.097(6) 0.128(7) 0.045(6) 0.025(6) 0.015(6)
C32 0.142(9) 0.181(10) 0.124(8) -0.038(7) 0.044(7) -0.001(8)
C33 0.215(12) 0.172(10) 0.096(7) 0.029(7) 0.040(8) 0.034(9)
C34 0.210(11) 0.102(8) 0.153(9) -0.044(7) 0.065(8) -0.043(8)
C35 0.098(8) 0.228(13) 0.182(10) -0.050(9) -0.016(8) 0.001(8)
C36 0.192(13) 0.147(10) 0.168(11) -0.053(9) -0.013(9) 0.105(10)
C37 0.138(11) 0.122(10) 0.212(14) 0.007(10) 0.048(10) 0.069(9)
C38 0.191(14) 0.195(14) 0.152(11) -0.018(10) -0.006(10) 0.111(11)
C39 0.126(10) 0.137(10) 0.183(11) -0.031(9) -0.043(9) 0.071(8)

loop_
_atom_type_symbol
_atom_type_description
_atom_type_scat_dispersion_real
_atom_type_scat_dispersion_imag
_atom_type_scat_source
C C 0.0033 0.0016 'International Tables Vol C Tables 4.2.6.8 and 6.1.1.4'
H H 0.0000 0.0000 'International Tables Vol C Tables 4.2.6.8 and 6.1.1.4'
N N 0.0061 0.0033 'International Tables Vol C Tables 4.2.6.8 and 6.1.1.4'
O O 0.0106 0.0060 'International Tables Vol C Tables 4.2.6.8 and 6.1.1.4'
S S 0.1246 0.1234 'International Tables Vol C Tables 4.2.6.8 and 6.1.1.4'
Si Si 0.0817 0.0704 'International Tables Vol C Tables 4.2.6.8 and 6.1.1.4'
Y Y -2.7962 3.5667 'International Tables Vol C Tables 4.2.6.8 and 6.1.1.4'

loop_
_geom_angle_atom_site_label_1
_geom_angle_atom_site_label_2
_geom_angle_atom_site_label_3
_geom_angle
_geom_angle_site_symmetry_1
_geom_angle_site_symmetry_3
_geom_angle_publ_flag
O2 Y O1 105.10(16) . . ?
O2 Y N 117.96(19) . . ?
O1 Y N 136.45(18) . . ?
O2 Y O3 86.21(17) . . ?
O1 Y O3 86.54(19) . . ?
N Y O3 89.9(2) . . ?
O2 Y S1 135.23(13) . . ?
O1 Y S1 66.14(12) . . ?
N Y S1 86.32(14) . . ?
O3 Y S1 133.75(13) . . ?
O2 Y S2 67.66(13) . . ?
O1 Y S2 107.07(13) . . ?
N Y S2 95.46(15) . . ?
O3 Y S2 152.74(13) . . ?
S1 Y S2 73.38(6) . . ?
O2 Y Si2 91.35(13) . . ?
O1 Y Si2 163.53(12) . . ?
N Y Si2 27.59(15) . . ?
O3 Y Si2 95.55(16) . . ?
S1 Y Si2 101.58(7) . . ?
S2 Y Si2 78.12(6) . . ?
O2 Y Si1 143.39(13) . . ?
O1 Y Si1 109.62(12) . . ?
N Y Si1 26.95(15) . . ?
O3 Y Si1 84.66(14) . . ?
S1 Y Si1 71.75(6) . . ?
S2 Y Si1 111.43(6) . . ?
Si2 Y Si1 54.54(7) . . ?
N Si1 C33 114.4(4) . . ?
N Si1 C32 114.8(4) . . ?
C33 Si1 C32 109.1(4) . . ?
N Si1 Y 37.13(19) . . ?
C33 Si1 Y 121.3(3) . . ?
C32 Si1 Y 129.0(3) . . ?
N Si2 C35 114.0(4) . . ?
N Si2 C34 114.8(4) . . ?
C35 Si2 C34 109.4(5) . . ?
N Si2 Y 37.91(18) . . ?
C35 Si2 Y 129.5(4) . . ?
C34 Si2 Y 120.5(4) . . ?
C2 S1 C15 103.3(4) . . ?
C2 S1 Y 96.5(2) . . ?
C15 S1 Y 113.7(3) . . ?
C18 S2 C17 101.4(4) . . ?
C18 S2 Y 95.9(3) . . ?
C17 S2 Y 95.2(3) . . ?
C1 O1 Y 136.8(4) . . ?
C19 O2 Y 138.0(4) . . ?
C36 O3 C39 106.5(7) . . ?
C36 O3 Y 129.1(6) . . ?
C39 O3 Y 123.6(5) . . ?
Si1 N Si2 129.6(3) . . ?
Si1 N Y 115.9(3) . . ?
Si2 N Y 114.5(3) . . ?
O1 C1 C2 118.3(7) . . ?
O1 C1 C6 124.6(7) . . ?
C2 C1 C6 117.1(7) . . ?
C1 C2 C3 122.0(7) . . ?
C1 C2 S1 117.3(6) . . ?
C3 C2 S1 120.6(6) . . ?
C4 C3 C2 121.3(8) . . ?
C3 C4 C5 116.8(8) . . ?
C3 C4 C7 120.2(9) . . ?
C5 C4 C7 123.0(9) . . ?
C4 C5 C6 124.9(8) . . ?
C5 C6 C1 117.9(7) . . ?
C5 C6 C11 122.5(7) . . ?
C1 C6 C11 119.6(7) . . ?
C10B C7 C8B 104(4) . . ?
C10B C7 C10A 33(3) . . ?
C8B C7 C10A 121(2) . . ?
C10B C7 C9A 139(2) . . ?
C8B C7 C9A 75(3) . . ?
C10A C7 C9A 112(2) . . ?
C10B C7 C8A 78(3) . . ?
C8B C7 C8A 34(4) . . ?
C10A C7 C8A 106(4) . . ?
C9A C7 C8A 110(3) . . ?
C10B C7 C9B 109(3) . . ?
C8B C7 C9B 110(3) . . ?
C10A C7 C9B 77(2) . . ?
C9A C7 C9B 41(2) . . ?
C8A C7 C9B 142(3) . . ?
C10B C7 C4 109.6(19) . . ?
C8B C7 C4 116.7(17) . . ?
C10A C7 C4 116.4(14) . . ?
C9A C7 C4 107.2(16) . . ?
C8A C7 C4 104.9(19) . . ?
C9B C7 C4 107.4(18) . . ?
C13 C11 C6 111.4(6) . . ?
C13 C11 C14 107.5(6) . . ?
C6 C11 C14 111.4(7) . . ?
C13 C11 C12 110.1(6) . . ?
C6 C11 C12 108.5(6) . . ?
C14 C11 C12 107.9(7) . . ?
C16 C15 S1 117.1(7) . . ?
C15 C16 C17 115.7(9) . . ?
C16 C17 S2 110.0(7) . . ?
C23 C18 C19 122.9(7) . . ?
C23 C18 S2 119.8(7) . . ?
C19 C18 S2 117.3(6) . . ?
O2 C19 C18 120.9(7) . . ?
O2 C19 C20 122.8(7) . . ?
C18 C19 C20 116.3(7) . . ?
C21 C20 C19 117.8(7) . . ?
C21 C20 C28 122.7(7) . . ?
C19 C20 C28 119.5(7) . . ?
C20 C21 C22 126.3(8) . . ?
C23 C22 C21 114.6(8) . . ?
C23 C22 C24 123.9(9) . . ?
C21 C22 C24 121.5(9) . . ?
C22 C23 C18 121.7(8) . . ?
C26A C24 C25B 51(2) . . ?
C26A C24 C27A 113.0(15) . . ?
C25B C24 C27A 138.8(17) . . ?
C26A C24 C27B 137.1(15) . . ?
C25B C24 C27B 104(2) . . ?
C27A C24 C27B 58.9(18) . . ?
C26A C24 C25A 105.9(16) . . ?
C25B C24 C25A 56.8(18) . . ?
C27A C24 C25A 107.7(16) . . ?
C27B C24 C25A 51.1(18) . . ?
C26A C24 C22 111.7(12) . . ?
C25B C24 C22 112.4(15) . . ?
C27A C24 C22 108.7(11) . . ?
C27B C24 C22 110.4(12) . . ?
C25A C24 C22 109.6(12) . . ?
C26A C24 C26B 62(2) . . ?
C25B C24 C26B 109(2) . . ?
C27A C24 C26B 54(2) . . ?
C27B C24 C26B 108(2) . . ?
C25A C24 C26B 137.3(15) . . ?
C22 C24 C26B 112.9(13) . . ?
C29 C28 C31 106.6(7) . . ?
C29 C28 C30 111.2(7) . . ?
C31 C28 C30 108.2(7) . . ?
C29 C28 C20 110.4(6) . . ?
C31 C28 C20 111.9(6) . . ?
C30 C28 C20 108.5(6) . . ?
O3 C36 C37 110.1(9) . . ?
C36 C37 C38 107.5(10) . . ?
C37 C38 C39 106.6(10) . . ?
O3 C39 C38 108.0(9) . . ?

loop_
_geom_bond_atom_site_label_1
_geom_bond_atom_site_label_2
_geom_bond_distance
_geom_bond_site_symmetry_2
_geom_bond_publ_flag
Y O2 2.132(5) . ?
Y O1 2.151(5) . ?
Y N 2.240(5) . ?
Y O3 2.382(5) . ?
Y S1 2.948(2) . ?
Y S2 2.973(2) . ?
Y Si2 3.318(3) . ?
Y Si1 3.338(2) . ?
Si1 N 1.682(6) . ?
Si1 C33 1.839(8) . ?
Si1 C32 1.860(8) . ?
Si2 N 1.688(6) . ?
Si2 C35 1.833(9) . ?
Si2 C34 1.866(8) . ?
S1 C2 1.772(7) . ?
S1 C15 1.833(10) . ?
S2 C18 1.789(7) . ?
S2 C17 1.831(8) . ?
O1 C1 1.321(7) . ?
O2 C19 1.317(7) . ?
O3 C36 1.402(10) . ?
O3 C39 1.421(9) . ?
C1 C2 1.392(8) . ?
C1 C6 1.419(9) . ?
C2 C3 1.394(10) . ?
C3 C4 1.356(10) . ?
C4 C5 1.376(10) . ?
C4 C7 1.541(10) . ?
C5 C6 1.380(9) . ?
C6 C11 1.531(9) . ?
C7 C10B 1.41(5) . ?
C7 C8B 1.42(4) . ?
C7 C10A 1.49(3) . ?
C7 C9A 1.50(4) . ?
C7 C8A 1.52(6) . ?
C7 C9B 1.54(4) . ?
C11 C13 1.519(9) . ?
C11 C14 1.539(9) . ?
C11 C12 1.543(9) . ?
C15 C16 1.509(13) . ?
C16 C17 1.514(12) . ?
C18 C23 1.378(9) . ?
C18 C19 1.391(8) . ?
C19 C20 1.416(8) . ?
C20 C21 1.373(9) . ?
C20 C28 1.555(9) . ?
C21 C22 1.383(10) . ?
C22 C23 1.372(10) . ?
C22 C24 1.520(10) . ?
C24 C26A 1.46(2) . ?
C24 C25B 1.48(3) . ?
C24 C27A 1.49(2) . ?
C24 C27B 1.51(3) . ?
C24 C25A 1.52(3) . ?
C24 C26B 1.59(3) . ?
C28 C29 1.511(9) . ?
C28 C31 1.524(9) . ?
C28 C30 1.525(9) . ?
C36 C37 1.405(11) . ?
C37 C38 1.425(13) . ?
C38 C39 1.449(12) . ?

loop_
_geom_torsion_atom_site_label_1
_geom_torsion_atom_site_label_2
_geom_torsion_atom_site_label_3
_geom_torsion_atom_site_label_4
_geom_torsion
_geom_torsion_site_symmetry_1
_geom_torsion_site_symmetry_2
_geom_torsion_site_symmetry_3
_geom_torsion_site_symmetry_4
_geom_torsion_publ_flag
O2 Y Si1 N -24.1(4) . . . . ?
O1 Y Si1 N 175.2(3) . . . . ?
O3 Y Si1 N -100.4(3) . . . . ?
S1 Y Si1 N 120.0(3) . . . . ?
S2 Y Si1 N 56.9(3) . . . . ?
Si2 Y Si1 N 0.3(3) . . . . ?
O2 Y Si1 C33 -114.0(4) . . . . ?
O1 Y Si1 C33 85.3(4) . . . . ?
N Y Si1 C33 -89.9(5) . . . . ?
O3 Y Si1 C33 169.7(4) . . . . ?
S1 Y Si1 C33 30.0(4) . . . . ?
S2 Y Si1 C33 -33.0(4) . . . . ?
Si2 Y Si1 C33 -89.6(4) . . . . ?
O2 Y Si1 C32 55.8(5) . . . . ?
O1 Y Si1 C32 -104.9(4) . . . . ?
N Y Si1 C32 79.9(5) . . . . ?
O3 Y Si1 C32 -20.5(4) . . . . ?
S1 Y Si1 C32 -160.1(4) . . . . ?
S2 Y Si1 C32 136.8(4) . . . . ?
Si2 Y Si1 C32 80.2(4) . . . . ?
O2 Y Si2 N 165.4(3) . . . . ?
O1 Y Si2 N -17.5(6) . . . . ?
O3 Y Si2 N 79.1(3) . . . . ?
S1 Y Si2 N -57.8(3) . . . . ?
S2 Y Si2 N -127.8(3) . . . . ?
Si1 Y Si2 N -0.3(3) . . . . ?
O2 Y Si2 C35 -116.3(5) . . . . ?
O1 Y Si2 C35 60.8(7) . . . . ?
N Y Si2 C35 78.3(5) . . . . ?
O3 Y Si2 C35 157.4(5) . . . . ?
S1 Y Si2 C35 20.6(4) . . . . ?
S2 Y Si2 C35 -49.4(4) . . . . ?
Si1 Y Si2 C35 78.0(4) . . . . ?
O2 Y Si2 C34 73.4(4) . . . . ?
O1 Y Si2 C34 -109.5(6) . . . . ?
N Y Si2 C34 -92.0(5) . . . . ?
O3 Y Si2 C34 -12.9(4) . . . . ?
S1 Y Si2 C34 -149.8(3) . . . . ?
S2 Y Si2 C34 140.2(4) . . . . ?
Si1 Y Si2 C34 -92.3(4) . . . . ?
O2 Y S1 C2 -74.2(3) . . . . ?
O1 Y S1 C2 13.4(3) . . . . ?
N Y S1 C2 158.8(3) . . . . ?
O3 Y S1 C2 72.4(3) . . . . ?
S2 Y S1 C2 -104.4(2) . . . . ?
Si2 Y S1 C2 -178.1(2) . . . . ?
Si1 Y S1 C2 135.6(2) . . . . ?
O2 Y S1 C15 33.5(5) . . . . ?
O1 Y S1 C15 121.1(4) . . . . ?
N Y S1 C15 -93.6(4) . . . . ?
O3 Y S1 C15 -179.9(5) . . . . ?
S2 Y S1 C15 3.3(4) . . . . ?
Si2 Y S1 C15 -70.5(4) . . . . ?
Si1 Y S1 C15 -116.7(4) . . . . ?
O2 Y S2 C18 -1.8(2) . . . . ?
O1 Y S2 C18 97.9(2) . . . . ?
N Y S2 C18 -119.8(3) . . . . ?
O3 Y S2 C18 -19.3(4) . . . . ?
S1 Y S2 C18 155.7(2) . . . . ?
Si2 Y S2 C18 -98.3(2) . . . . ?
Si1 Y S2 C18 -142.2(2) . . . . ?
O2 Y S2 C17 -103.8(3) . . . . ?
O1 Y S2 C17 -4.1(3) . . . . ?
N Y S2 C17 138.2(3) . . . . ?
O3 Y S2 C17 -121.4(4) . . . . ?
S1 Y S2 C17 53.7(3) . . . . ?
Si2 Y S2 C17 159.7(3) . . . . ?
Si1 Y S2 C17 115.7(3) . . . . ?
O2 Y O1 C1 108.8(6) . . . . ?
N Y O1 C1 -79.9(7) . . . . ?
O3 Y O1 C1 -166.1(6) . . . . ?
S1 Y O1 C1 -24.4(6) . . . . ?
S2 Y O1 C1 38.0(6) . . . . ?
Si2 Y O1 C1 -68.2(8) . . . . ?
Si1 Y O1 C1 -83.0(6) . . . . ?
O1 Y O2 C19 -103.0(6) . . . . ?
N Y O2 C19 83.7(6) . . . . ?
O3 Y O2 C19 171.6(6) . . . . ?
S1 Y O2 C19 -31.8(7) . . . . ?
S2 Y O2 C19 -0.4(6) . . . . ?
Si2 Y O2 C19 76.1(6) . . . . ?
Si1 Y O2 C19 95.8(6) . . . . ?
O2 Y O3 C36 -98.0(8) . . . . ?
O1 Y O3 C36 156.6(8) . . . . ?
N Y O3 C36 20.0(8) . . . . ?
S1 Y O3 C36 104.8(8) . . . . ?
S2 Y O3 C36 -81.8(9) . . . . ?
Si2 Y O3 C36 -7.0(8) . . . . ?
Si1 Y O3 C36 46.5(8) . . . . ?
O2 Y O3 C39 70.3(7) . . . . ?
O1 Y O3 C39 -35.1(7) . . . . ?
N Y O3 C39 -171.7(7) . . . . ?
S1 Y O3 C39 -86.9(7) . . . . ?
S2 Y O3 C39 86.5(8) . . . . ?
Si2 Y O3 C39 161.3(7) . . . . ?
Si1 Y O3 C39 -145.2(7) . . . . ?
C33 Si1 N Si2 -69.1(6) . . . . ?
C32 Si1 N Si2 58.1(6) . . . . ?
Y Si1 N Si2 -179.3(7) . . . . ?
C33 Si1 N Y 110.2(4) . . . . ?
C32 Si1 N Y -122.6(4) . . . . ?
C35 Si2 N Si1 55.1(6) . . . . ?
C34 Si2 N Si1 -72.2(6) . . . . ?
Y Si2 N Si1 179.3(6) . . . . ?
C35 Si2 N Y -124.2(4) . . . . ?
C34 Si2 N Y 108.5(4) . . . . ?
O2 Y N Si1 164.0(3) . . . . ?
O1 Y N Si1 -6.5(5) . . . . ?
O3 Y N Si1 78.3(3) . . . . ?
S1 Y N Si1 -55.5(3) . . . . ?
S2 Y N Si1 -128.4(3) . . . . ?
Si2 Y N Si1 -179.4(6) . . . . ?
O2 Y N Si2 -16.6(4) . . . . ?
O1 Y N Si2 172.9(2) . . . . ?
O3 Y N Si2 -102.2(3) . . . . ?
S1 Y N Si2 123.9(3) . . . . ?
S2 Y N Si2 51.0(3) . . . . ?
Si1 Y N Si2 179.4(6) . . . . ?
Y O1 C1 C2 25.7(9) . . . . ?
Y O1 C1 C6 -152.3(5) . . . . ?
O1 C1 C2 C3 -179.5(6) . . . . ?
C6 C1 C2 C3 -1.3(10) . . . . ?
O1 C1 C2 S1 -2.1(8) . . . . ?
C6 C1 C2 S1 176.1(5) . . . . ?
C15 S1 C2 C1 -126.6(6) . . . . ?
Y S1 C2 C1 -10.3(5) . . . . ?
C15 S1 C2 C3 51.0(7) . . . . ?
Y S1 C2 C3 167.2(6) . . . . ?
C1 C2 C3 C4 1.9(12) . . . . ?
S1 C2 C3 C4 -175.4(6) . . . . ?
C2 C3 C4 C5 -2.1(12) . . . . ?
C2 C3 C4 C7 174.5(8) . . . . ?
C3 C4 C5 C6 1.8(12) . . . . ?
C7 C4 C5 C6 -174.7(8) . . . . ?
C4 C5 C6 C1 -1.3(12) . . . . ?
C4 C5 C6 C11 178.7(7) . . . . ?
O1 C1 C6 C5 179.1(6) . . . . ?
C2 C1 C6 C5 1.0(10) . . . . ?
O1 C1 C6 C11 -0.9(10) . . . . ?
C2 C1 C6 C11 -179.0(6) . . . . ?
C3 C4 C7 C10B 152(4) . . . . ?
C5 C4 C7 C10B -32(4) . . . . ?
C3 C4 C7 C8B 34(3) . . . . ?
C5 C4 C7 C8B -149(3) . . . . ?
C3 C4 C7 C10A -173.5(19) . . . . ?
C5 C4 C7 C10A 3(2) . . . . ?
C3 C4 C7 C9A -48(3) . . . . ?
C5 C4 C7 C9A 129(3) . . . . ?
C3 C4 C7 C8A 69(4) . . . . ?
C5 C4 C7 C8A -115(4) . . . . ?
C3 C4 C7 C9B -90(2) . . . . ?
C5 C4 C7 C9B 86(2) . . . . ?
C5 C6 C11 C13 -126.1(8) . . . . ?
C1 C6 C11 C13 53.9(9) . . . . ?
C5 C6 C11 C14 -6.0(10) . . . . ?
C1 C6 C11 C14 174.0(6) . . . . ?
C5 C6 C11 C12 112.6(8) . . . . ?
C1 C6 C11 C12 -67.4(8) . . . . ?
C2 S1 C15 C16 41.3(9) . . . . ?
Y S1 C15 C16 -62.1(9) . . . . ?
S1 C15 C16 C17 46.4(13) . . . . ?
C15 C16 C17 S2 46.5(11) . . . . ?
C18 S2 C17 C16 160.7(7) . . . . ?
Y S2 C17 C16 -102.1(7) . . . . ?
C17 S2 C18 C23 -79.2(7) . . . . ?
Y S2 C18 C23 -175.7(6) . . . . ?
C17 S2 C18 C19 100.5(6) . . . . ?
Y S2 C18 C19 4.0(5) . . . . ?
Y O2 C19 C18 3.5(10) . . . . ?
Y O2 C19 C20 -176.0(4) . . . . ?
C23 C18 C19 O2 174.4(6) . . . . ?
S2 C18 C19 O2 -5.2(9) . . . . ?
C23 C18 C19 C20 -6.1(10) . . . . ?
S2 C18 C19 C20 174.3(4) . . . . ?
O2 C19 C20 C21 -174.3(6) . . . . ?
C18 C19 C20 C21 6.3(9) . . . . ?
O2 C19 C20 C28 5.5(9) . . . . ?
C18 C19 C20 C28 -173.9(6) . . . . ?
C19 C20 C21 C22 -1.4(11) . . . . ?
C28 C20 C21 C22 178.9(7) . . . . ?
C20 C21 C22 C23 -4.1(11) . . . . ?
C20 C21 C22 C24 176.7(7) . . . . ?
C21 C22 C23 C18 4.4(11) . . . . ?
C24 C22 C23 C18 -176.4(7) . . . . ?
C19 C18 C23 C22 0.6(11) . . . . ?
S2 C18 C23 C22 -179.8(5) . . . . ?
C23 C22 C24 C26A -120.2(17) . . . . ?
C21 C22 C24 C26A 59.0(18) . . . . ?
C23 C22 C24 C25B -64(3) . . . . ?
C21 C22 C24 C25B 115(3) . . . . ?
C23 C22 C24 C27A 114.4(19) . . . . ?
C21 C22 C24 C27A -66.4(19) . . . . ?
C23 C22 C24 C27B 52(3) . . . . ?
C21 C22 C24 C27B -129(3) . . . . ?
C23 C22 C24 C25A -3(2) . . . . ?
C21 C22 C24 C25A 176(2) . . . . ?
C23 C22 C24 C26B 172(3) . . . . ?
C21 C22 C24 C26B -9(3) . . . . ?
C21 C20 C28 C29 -127.4(7) . . . . ?
C19 C20 C28 C29 52.9(8) . . . . ?
C21 C20 C28 C31 -8.8(10) . . . . ?
C19 C20 C28 C31 171.5(6) . . . . ?
C21 C20 C28 C30 110.5(7) . . . . ?
C19 C20 C28 C30 -69.3(8) . . . . ?
C39 O3 C36 C37 -11.2(13) . . . . ?
Y O3 C36 C37 158.6(7) . . . . ?
O3 C36 C37 C38 7.1(15) . . . . ?
C36 C37 C38 C39 -0.2(16) . . . . ?
C36 O3 C39 C38 10.9(12) . . . . ?
Y O3 C39 C38 -159.6(7) . . . . ?
C37 C38 C39 O3 -6.7(15) . . . . ?
